data_1511500
loop_
_publ_author_name
'Krebs, B.'
'Hammerschmidt, A.'
'Koester, C.'
'Kueper, J.'
'Lindemann, A.'

_publ_section_title
;
 Novel alkaline earth metal chalcogenoborates: syntheses and crystal
 structures of Sr4.2 Ba2.8 (B S3)4 S and Ba7 (B Se3)4 Se
;
_journal_name_full 'Zeitschrift fuer Anorganische und Allgemeine Chemie'
_journal_page_first 1253
_journal_page_last 1258
_journal_paper_doi 10.1002/1521-3749(200106)627:6<1253::AID-ZAAC1253>3.0.CO;2-R
_journal_volume 627
_journal_year 2001
_chemical_formula_sum 'B4 Ba7 Se13'
_chemical_name_systematic 'Ba7 (B Se3)4 Se'
_space_group_IT_number 15
_symmetry_space_group_name_Hall '-C 2yc'
_symmetry_space_group_name_H-M 'C 1 2/c 1'
_cell_angle_alpha 90
_cell_angle_beta 90.1
_cell_angle_gamma 90
_cell_formula_units_Z 4
_cell_length_a 10.513
_cell_length_b 25.021
_cell_length_c 10.513
_cell_volume 2765.396
_citation_journal_id_ASTM ZAACAB
_cod_data_source_file boron4-x_13.cif
_cod_data_source_block B4Ba7Se13
_cod_database_code 1511500

loop_
_symmetry_equiv_pos_as_xyz
x,y,z
-x,y,-z+1/2
-x,-y,-z
x,-y,z-1/2
x+1/2,y+1/2,z
-x+1/2,y+1/2,-z+1/2
-x+1/2,-y+1/2,-z
x+1/2,-y+1/2,z-1/2

loop_
_atom_site_label
_atom_site_type_symbol
_atom_site_fract_x
_atom_site_fract_y
_atom_site_fract_z
_atom_site_occupancy
_atom_site_U_iso_or_equiv
Se7 Se-2 0 0.20516 0.75 1 0.0
Ba1 Ba+2 0 0.00675 0.75 1 0.0
Ba4 Ba+2 0.10643 0.17182 0.02874 1 0.0
Se6 Se-2 0.24503 0.0762 0.19994 1 0.0
Se5 Se-2 0.18619 0.19153 0.34619 1 0.0
Ba3 Ba+2 0.5 -0.00303 0.25 1 0.0
Ba5 Ba+2 0.2787 0.17413 0.64338 1 0.0
Se1 Se-2 0.26083 0.07853 0.84967 1 0.0
Se3 Se-2 0.55009 0.08071 1.0007 1 0.0
B2 B+3 0.1795 0.112 0.3509 1 0.0
Se4 Se-2 0.09772 0.07458 0.48987 1 0.0
B1 B+3 0.4006 0.1164 0.9314 1 0.0
Ba2 Ba+2 0.5 0.16756 0.25 1 0.0
Se2 Se-2 0.40302 0.19541 0.93752 1 0.0
